data_7156139
loop_
_publ_author_name
'Halder, Joydev'
'Das, Debabrata'
'Nanda, Samik'

_publ_section_title
;
 A distinctive transformation based diversity oriented synthesis of small
 ring carbocycles and heterocycles from biocatalytically derived
 enantiopure \a-substituted-\b-hydroxyesters.
;
_journal_issue 14
_journal_name_full 'Organic &amp; biomolecular chemistry'
_journal_page_first 2549
_journal_page_last 2575
_journal_paper_doi 10.1039/C8OB00233A
_journal_volume 16
_journal_year 2018
_chemical_formula_moiety 'C27 H34 O3 Si'
_chemical_formula_sum 'C27 H34 O3 Si'
_chemical_formula_weight 434.63
_space_group_IT_number 19
_space_group_name_Hall 'P 2ac 2ab'
_space_group_name_H-M_alt 'P 21 21 21'
_symmetry_cell_setting orthorhombic
_symmetry_space_group_name_Hall 'P 2ac 2ab'
_symmetry_space_group_name_H-M 'P 21 21 21'
_atom_sites_solution_hydrogens geom
_atom_sites_solution_primary direct
_atom_sites_solution_secondary difmap
_audit_creation_method SHELXL-97
_audit_update_record
;
2017-01-18 deposited with the CCDC.
2018-03-05 downloaded from the CCDC.
;
_cell_angle_alpha 90.00
_cell_angle_beta 90.00
_cell_angle_gamma 90.00
_cell_formula_units_Z 4
_cell_length_a 8.2816(14)
_cell_length_b 11.7445(19)
_cell_length_c 25.888(4)
_cell_measurement_reflns_used 29078
_cell_measurement_temperature 293(2)
_cell_measurement_theta_max 24.99
_cell_measurement_theta_min 1.57
_cell_volume 2518.0(7)
_computing_structure_refinement 'SHELXL-97 (Sheldrick, 2008)'
_diffrn_ambient_temperature 293(2)
_diffrn_measured_fraction_theta_full 1.000
_diffrn_measured_fraction_theta_max 1.000
_diffrn_measurement_device_type 'bruker smart apex II CCD'
_diffrn_measurement_method '\ w scan'
_diffrn_radiation_monochromator graphite
_diffrn_radiation_source 'fine-focus sealed tube'
_diffrn_radiation_type MoK\a
_diffrn_radiation_wavelength 0.71073
_diffrn_reflns_av_R_equivalents 0.1226
_diffrn_reflns_av_sigmaI/netI 0.0817
_diffrn_reflns_limit_h_max 9
_diffrn_reflns_limit_h_min -9
_diffrn_reflns_limit_k_max 13
_diffrn_reflns_limit_k_min -13
_diffrn_reflns_limit_l_max 30
_diffrn_reflns_limit_l_min -30
_diffrn_reflns_number 29078
_diffrn_reflns_theta_full 24.99
_diffrn_reflns_theta_max 24.99
_diffrn_reflns_theta_min 1.57
_exptl_absorpt_coefficient_mu 0.117
_exptl_absorpt_correction_T_max 0.9884
_exptl_absorpt_correction_T_min 0.9769
_exptl_absorpt_correction_type multi-scan
_exptl_crystal_colour colorless
_exptl_crystal_density_diffrn 1.147
_exptl_crystal_density_method 'not measured'
_exptl_crystal_description block
_exptl_crystal_F_000 936
_exptl_crystal_size_max 0.20
_exptl_crystal_size_mid 0.20
_exptl_crystal_size_min 0.10
_refine_diff_density_max 0.160
_refine_diff_density_min -0.157
_refine_diff_density_rms 0.037
_refine_ls_abs_structure_details 'Flack H D (1983), Acta Cryst. A39, 876-881'
_refine_ls_abs_structure_Flack -0.10(19)
_refine_ls_extinction_coef 0.0078(12)
_refine_ls_extinction_expression Fc^*^=kFc[1+0.001xFc^2^\l^3^/sin(2\q)]^-1/4^
_refine_ls_extinction_method SHELXL
_refine_ls_goodness_of_fit_ref 0.981
_refine_ls_hydrogen_treatment mixed
_refine_ls_matrix_type full
_refine_ls_number_parameters 286
_refine_ls_number_reflns 4417
_refine_ls_number_restraints 0
_refine_ls_restrained_S_all 0.981
_refine_ls_R_factor_all 0.1160
_refine_ls_R_factor_gt 0.0568
_refine_ls_shift/su_max 0.007
_refine_ls_shift/su_mean 0.000
_refine_ls_structure_factor_coef Fsqd
_refine_ls_weighting_details 'calc w=1/[\s^2^(Fo^2^)+(0.0587P)^2^+0.0000P] where P=(Fo^2^+2Fc^2^)/3'
_refine_ls_weighting_scheme calc
_refine_ls_wR_factor_gt 0.1161
_refine_ls_wR_factor_ref 0.1396
_reflns_number_gt 2488
_reflns_number_total 4417
_reflns_threshold_expression >2\s(I)
_cod_data_source_file c8ob00233a2.cif
_cod_data_source_block sn_jh_610_0m
_cod_depositor_comments
;
The following automatic conversions were performed:

'_symmetry_cell_setting' value 'Orthorhombic' changed to
'orthorhombic' according to
/home/data/users/saulius/crontab/automatic-downloads/rss-feeds/RSC/lib/dictionaries/cif_core.dic
dictionary named 'cif_core.dic' version 2.4.2 from 2011-04-26.

Automatic conversion script
Id: cif_fix_values 4973 2017-02-22 13:04:09Z antanas 

 Adding full bibliography for 7156136--7156139.cif.
;
_cod_original_cell_volume 2517.9(7)
_cod_original_sg_symbol_H-M P2(1)2(1)2(1)
_cod_database_code 7156139

loop_
_symmetry_equiv_pos_as_xyz
'x, y, z'
'x+1/2, -y+1/2, -z'
'-x, y+1/2, -z+1/2'
'-x+1/2, -y, z+1/2'

loop_
_atom_site_label
_atom_site_type_symbol
_atom_site_fract_x
_atom_site_fract_y
_atom_site_fract_z
_atom_site_U_iso_or_equiv
_atom_site_adp_type
_atom_site_occupancy
_atom_site_symmetry_multiplicity
_atom_site_calc_flag
_atom_site_refinement_flags
C1 C 0.0971(5) 1.3231(4) 0.93703(16) 0.0645(11) Uani 1 1 d .
C2 C 0.1390(5) 1.2039(3) 0.93097(15) 0.0660(12) Uani 1 1 d .
H2 H 0.0646 1.1450 0.9277 0.079 Uiso 1 1 calc R
C3 C 0.3001(5) 1.1904(3) 0.93075(15) 0.0611(11) Uani 1 1 d .
C4 C 0.3886(5) 1.3013(3) 0.93702(15) 0.0622(11) Uani 1 1 d .
H4 H 0.4421 1.3014 0.9708 0.075 Uiso 1 1 calc R
C5 C 0.2527(5) 1.3909(3) 0.93788(16) 0.0724(12) Uani 1 1 d .
H5A H 0.2591 1.4371 0.9689 0.087 Uiso 1 1 calc R
H5B H 0.2596 1.4403 0.9079 0.087 Uiso 1 1 calc R
C6 C 0.5167(5) 1.3130(3) 0.89543(16) 0.0664(11) Uani 1 1 d .
H6A H 0.5817 1.3801 0.9023 0.080 Uiso 1 1 calc R
H6B H 0.4647 1.3232 0.8622 0.080 Uiso 1 1 calc R
C7 C 0.6263(4) 1.2079(3) 0.89340(15) 0.0609(10) Uani 1 1 d .
H7 H 0.7041 1.2180 0.8652 0.073 Uiso 1 1 calc R
C8 C 0.5292(4) 1.1004(3) 0.88300(15) 0.0552(10) Uani 1 1 d .
H8 H 0.4742 1.1119 0.8499 0.066 Uiso 1 1 calc R
C9 C 0.3969(5) 1.0851(3) 0.92380(16) 0.0638(11) Uani 1 1 d .
H9A H 0.3261 1.0234 0.9135 0.077 Uiso 1 1 calc R
H9B H 0.4462 1.0644 0.9565 0.077 Uiso 1 1 calc R
C10 C 0.6266(4) 0.9899(3) 0.87800(15) 0.0589(10) Uani 1 1 d .
H10 H 0.6397 0.9567 0.9125 0.071 Uiso 1 1 calc R
C11 C 0.7918(5) 1.0030(4) 0.85380(18) 0.0843(14) Uani 1 1 d .
H11A H 0.8383 0.9292 0.8482 0.126 Uiso 1 1 calc R
H11B H 0.8600 1.0463 0.8765 0.126 Uiso 1 1 calc R
H11C H 0.7818 1.0420 0.8213 0.126 Uiso 1 1 calc R
C12 C 0.6874(5) 0.7338(4) 0.79260(17) 0.0653(11) Uani 1 1 d .
C13 C 0.7367(5) 0.8143(4) 0.75588(17) 0.0767(13) Uani 1 1 d .
H13 H 0.6988 0.8884 0.7592 0.092 Uiso 1 1 calc R
C14 C 0.8370(6) 0.7902(5) 0.71566(19) 0.0916(15) Uani 1 1 d .
H14 H 0.8659 0.8463 0.6920 0.110 Uiso 1 1 calc R
C15 C 0.8947(7) 0.6808(6) 0.7109(2) 0.107(2) Uani 1 1 d .
H15 H 0.9650 0.6634 0.6840 0.128 Uiso 1 1 calc R
C16 C 0.8513(7) 0.5982(5) 0.7443(2) 0.1036(19) Uani 1 1 d .
H16 H 0.8912 0.5247 0.7403 0.124 Uiso 1 1 calc R
C17 C 0.7458(6) 0.6235(4) 0.78512(19) 0.0856(14) Uani 1 1 d .
H17 H 0.7143 0.5659 0.8076 0.103 Uiso 1 1 calc R
C18 C 0.5633(5) 0.7086(3) 0.90612(16) 0.0649(11) Uani 1 1 d .
C19 C 0.6807(6) 0.6289(4) 0.9186(2) 0.0854(15) Uani 1 1 d .
H19 H 0.7566 0.6092 0.8937 0.102 Uiso 1 1 calc R
C20 C 0.6896(7) 0.5773(4) 0.9669(2) 0.1019(18) Uani 1 1 d .
H20 H 0.7683 0.5227 0.9735 0.122 Uiso 1 1 calc R
C21 C 0.5841(8) 0.6065(5) 1.0040(2) 0.0981(17) Uani 1 1 d .
H21 H 0.5901 0.5719 1.0363 0.118 Uiso 1 1 calc R
C22 C 0.4685(7) 0.6863(5) 0.9948(2) 0.1085(18) Uani 1 1 d .
H22 H 0.3970 0.7075 1.0208 0.130 Uiso 1 1 calc R
C23 C 0.4585(6) 0.7360(4) 0.94601(19) 0.0959(15) Uani 1 1 d .
H23 H 0.3782 0.7897 0.9400 0.115 Uiso 1 1 calc R
C24 C 0.3275(5) 0.7390(4) 0.81256(17) 0.0663(12) Uani 1 1 d .
C25 C 0.3192(6) 0.7889(5) 0.75846(17) 0.1007(17) Uani 1 1 d .
H25A H 0.2124 0.7788 0.7448 0.151 Uiso 1 1 calc R
H25B H 0.3957 0.7508 0.7366 0.151 Uiso 1 1 calc R
H25C H 0.3442 0.8687 0.7598 0.151 Uiso 1 1 calc R
C26 C 0.1878(5) 0.7862(5) 0.8439(2) 0.1119(18) Uani 1 1 d .
H26A H 0.2043 0.8660 0.8497 0.168 Uiso 1 1 calc R
H26B H 0.1820 0.7472 0.8764 0.168 Uiso 1 1 calc R
H26C H 0.0888 0.7751 0.8253 0.168 Uiso 1 1 calc R
C27 C 0.3103(6) 0.6088(4) 0.8091(2) 0.1093(19) Uani 1 1 d .
H27A H 0.3868 0.5795 0.7846 0.164 Uiso 1 1 calc R
H27B H 0.2029 0.5899 0.7981 0.164 Uiso 1 1 calc R
H27C H 0.3304 0.5758 0.8424 0.164 Uiso 1 1 calc R
O1 O -0.0397(4) 1.3636(3) 0.93975(12) 0.0904(10) Uani 1 1 d .
O2 O 0.5276(3) 0.91477(19) 0.84765(10) 0.0579(7) Uani 1 1 d .
O3 O 0.7133(3) 1.1931(2) 0.94030(11) 0.0739(8) Uani 1 1 d .
H3 H 0.7817 1.2433 0.9429 0.111 Uiso 1 1 calc R
Si1 Si 0.53118(13) 0.77567(9) 0.84165(5) 0.0596(3) Uani 1 1 d .

loop_
_atom_site_aniso_label
_atom_site_aniso_U_11
_atom_site_aniso_U_22
_atom_site_aniso_U_33
_atom_site_aniso_U_23
_atom_site_aniso_U_13
_atom_site_aniso_U_12
C1 0.057(3) 0.063(3) 0.073(3) -0.005(2) 0.007(2) -0.004(2)
C2 0.052(2) 0.059(3) 0.087(3) -0.013(2) 0.006(2) -0.008(2)
C3 0.055(3) 0.057(3) 0.072(3) -0.006(2) 0.006(2) -0.008(2)
C4 0.059(2) 0.058(3) 0.070(3) -0.010(2) 0.006(2) -0.006(2)
C5 0.061(3) 0.059(3) 0.097(3) -0.007(2) 0.003(3) -0.003(2)
C6 0.062(3) 0.053(3) 0.084(3) -0.003(2) 0.002(2) -0.010(2)
C7 0.048(2) 0.069(3) 0.066(3) -0.004(2) -0.001(2) -0.007(2)
C8 0.040(2) 0.053(2) 0.074(3) -0.0033(19) 0.003(2) -0.0021(19)
C9 0.059(2) 0.050(3) 0.083(3) -0.001(2) 0.008(2) 0.000(2)
C10 0.048(2) 0.065(3) 0.063(2) -0.006(2) 0.002(2) -0.002(2)
C11 0.046(3) 0.089(3) 0.117(4) -0.027(3) 0.012(2) -0.012(2)
C12 0.057(3) 0.059(3) 0.080(3) -0.015(3) -0.005(2) 0.010(2)
C13 0.066(3) 0.091(4) 0.073(3) -0.015(3) 0.004(3) 0.014(3)
C14 0.071(3) 0.120(5) 0.083(3) 0.001(3) 0.008(3) 0.012(3)
C15 0.067(3) 0.158(7) 0.096(4) -0.034(4) -0.001(3) 0.023(4)
C16 0.085(4) 0.103(5) 0.123(5) -0.048(4) -0.001(4) 0.024(3)
C17 0.070(3) 0.080(4) 0.106(4) -0.024(3) -0.003(3) 0.008(3)
C18 0.062(3) 0.053(3) 0.079(3) -0.005(2) -0.007(2) 0.005(2)
C19 0.076(3) 0.090(4) 0.090(4) -0.018(3) -0.020(3) 0.021(3)
C20 0.110(5) 0.090(4) 0.106(4) -0.001(4) -0.046(4) 0.024(4)
C21 0.122(5) 0.082(4) 0.090(4) 0.017(3) -0.021(4) 0.006(4)
C22 0.114(4) 0.120(5) 0.091(4) 0.020(3) -0.003(3) 0.014(4)
C23 0.100(4) 0.097(4) 0.091(3) 0.019(3) 0.005(3) 0.027(3)
C24 0.056(3) 0.066(3) 0.077(3) -0.009(2) -0.007(2) -0.007(2)
C25 0.072(3) 0.134(5) 0.097(4) 0.010(3) -0.028(3) -0.004(3)
C26 0.058(3) 0.153(5) 0.125(4) -0.032(4) 0.001(3) -0.001(3)
C27 0.098(4) 0.080(4) 0.149(5) -0.009(3) -0.025(3) -0.013(3)
O1 0.0541(18) 0.082(2) 0.135(3) -0.0122(19) -0.0024(19) 0.0068(17)
O2 0.0508(15) 0.0492(15) 0.0736(16) -0.0063(13) -0.0030(14) 0.0046(13)
O3 0.0630(19) 0.075(2) 0.084(2) -0.0087(16) -0.0054(16) -0.0101(15)
Si1 0.0523(6) 0.0535(7) 0.0731(7) -0.0062(6) -0.0016(6) 0.0052(6)

loop_
_atom_type_symbol
_atom_type_description
_atom_type_scat_dispersion_real
_atom_type_scat_dispersion_imag
_atom_type_scat_source
C C 0.0033 0.0016 'International Tables Vol C Tables 4.2.6.8 and 6.1.1.4'
H H 0.0000 0.0000 'International Tables Vol C Tables 4.2.6.8 and 6.1.1.4'
O O 0.0106 0.0060 'International Tables Vol C Tables 4.2.6.8 and 6.1.1.4'
Si Si 0.0817 0.0704 'International Tables Vol C Tables 4.2.6.8 and 6.1.1.4'

loop_
_geom_angle_atom_site_label_1
_geom_angle_atom_site_label_2
_geom_angle_atom_site_label_3
_geom_angle
O1 C1 C2 126.8(4)
O1 C1 C5 125.4(4)
C2 C1 C5 107.8(4)
C3 C2 C1 110.6(4)
C3 C2 H2 124.7
C1 C2 H2 124.7
C2 C3 C9 129.4(4)
C2 C3 C4 112.4(4)
C9 C3 C4 118.2(3)
C3 C4 C6 110.0(3)
C3 C4 C5 103.7(3)
C6 C4 C5 117.3(3)
C3 C4 H4 108.5
C6 C4 H4 108.5
C5 C4 H4 108.5
C1 C5 C4 105.2(3)
C1 C5 H5A 110.7
C4 C5 H5A 110.7
C1 C5 H5B 110.7
C4 C5 H5B 110.7
H5A C5 H5B 108.8
C4 C6 C7 111.4(3)
C4 C6 H6A 109.3
C7 C6 H6A 109.3
C4 C6 H6B 109.3
C7 C6 H6B 109.3
H6A C6 H6B 108.0
O3 C7 C8 108.5(3)
O3 C7 C6 111.6(3)
C8 C7 C6 111.2(3)
O3 C7 H7 108.5
C8 C7 H7 108.5
C6 C7 H7 108.5
C7 C8 C9 110.7(3)
C7 C8 C10 116.0(3)
C9 C8 C10 109.6(3)
C7 C8 H8 106.7
C9 C8 H8 106.7
C10 C8 H8 106.7
C3 C9 C8 111.8(3)
C3 C9 H9A 109.3
C8 C9 H9A 109.3
C3 C9 H9B 109.3
C8 C9 H9B 109.3
H9A C9 H9B 107.9
O2 C10 C11 110.6(3)
O2 C10 C8 105.4(3)
C11 C10 C8 115.1(3)
O2 C10 H10 108.5
C11 C10 H10 108.5
C8 C10 H10 108.5
C10 C11 H11A 109.5
C10 C11 H11B 109.5
H11A C11 H11B 109.5
C10 C11 H11C 109.5
H11A C11 H11C 109.5
H11B C11 H11C 109.5
C17 C12 C13 115.5(4)
C17 C12 Si1 125.1(4)
C13 C12 Si1 118.9(3)
C14 C13 C12 123.8(5)
C14 C13 H13 118.1
C12 C13 H13 118.1
C13 C14 C15 118.3(5)
C13 C14 H14 120.8
C15 C14 H14 120.8
C16 C15 C14 121.4(6)
C16 C15 H15 119.3
C14 C15 H15 119.3
C15 C16 C17 119.8(5)
C15 C16 H16 120.1
C17 C16 H16 120.1
C12 C17 C16 121.1(5)
C12 C17 H17 119.4
C16 C17 H17 119.4
C23 C18 C19 114.9(4)
C23 C18 Si1 118.6(3)
C19 C18 Si1 126.4(4)
C18 C19 C20 122.7(5)
C18 C19 H19 118.6
C20 C19 H19 118.6
C21 C20 C19 119.8(5)
C21 C20 H20 120.1
C19 C20 H20 120.1
C20 C21 C22 120.5(5)
C20 C21 H21 119.7
C22 C21 H21 119.7
C21 C22 C23 119.3(5)
C21 C22 H22 120.4
C23 C22 H22 120.4
C18 C23 C22 122.7(5)
C18 C23 H23 118.7
C22 C23 H23 118.7
C26 C24 C25 108.5(4)
C26 C24 C27 108.9(4)
C25 C24 C27 109.0(4)
C26 C24 Si1 112.5(3)
C25 C24 Si1 108.6(3)
C27 C24 Si1 109.4(3)
C24 C25 H25A 109.5
C24 C25 H25B 109.5
H25A C25 H25B 109.5
C24 C25 H25C 109.5
H25A C25 H25C 109.5
H25B C25 H25C 109.5
C24 C26 H26A 109.5
C24 C26 H26B 109.5
H26A C26 H26B 109.5
C24 C26 H26C 109.5
H26A C26 H26C 109.5
H26B C26 H26C 109.5
C24 C27 H27A 109.5
C24 C27 H27B 109.5
H27A C27 H27B 109.5
C24 C27 H27C 109.5
H27A C27 H27C 109.5
H27B C27 H27C 109.5
C10 O2 Si1 130.7(2)
C7 O3 H3 109.5
O2 Si1 C18 109.78(16)
O2 Si1 C12 109.71(18)
C18 Si1 C12 113.34(19)
O2 Si1 C24 104.33(17)
C18 Si1 C24 112.72(19)
C12 Si1 C24 106.53(19)

loop_
_geom_bond_atom_site_label_1
_geom_bond_atom_site_label_2
_geom_bond_distance
C1 O1 1.231(5)
C1 C2 1.451(5)
C1 C5 1.514(6)
C2 C3 1.344(5)
C2 H2 0.9300
C3 C9 1.485(5)
C3 C4 1.504(5)
C4 C6 1.517(5)
C4 C5 1.541(5)
C4 H4 0.9800
C5 H5A 0.9700
C5 H5B 0.9700
C6 C7 1.534(5)
C6 H6A 0.9700
C6 H6B 0.9700
C7 O3 1.422(4)
C7 C8 1.521(5)
C7 H7 0.9800
C8 C9 1.532(5)
C8 C10 1.534(5)
C8 H8 0.9800
C9 H9A 0.9700
C9 H9B 0.9700
C10 O2 1.438(4)
C10 C11 1.512(5)
C10 H10 0.9800
C11 H11A 0.9600
C11 H11B 0.9600
C11 H11C 0.9600
C12 C17 1.396(6)
C12 C13 1.402(6)
C12 Si1 1.878(4)
C13 C14 1.362(6)
C13 H13 0.9300
C14 C15 1.376(7)
C14 H14 0.9300
C15 C16 1.348(7)
C15 H15 0.9300
C16 C17 1.403(7)
C16 H16 0.9300
C17 H17 0.9300
C18 C23 1.387(6)
C18 C19 1.388(5)
C18 Si1 1.865(4)
C19 C20 1.391(7)
C19 H19 0.9300
C20 C21 1.344(7)
C20 H20 0.9300
C21 C22 1.360(7)
C21 H21 0.9300
C22 C23 1.394(6)
C22 H22 0.9300
C23 H23 0.9300
C24 C26 1.518(6)
C24 C25 1.520(6)
C24 C27 1.538(6)
C24 Si1 1.897(4)
C25 H25A 0.9600
C25 H25B 0.9600
C25 H25C 0.9600
C26 H26A 0.9600
C26 H26B 0.9600
C26 H26C 0.9600
C27 H27A 0.9600
C27 H27B 0.9600
C27 H27C 0.9600
O2 Si1 1.641(3)
O3 H3 0.8200

loop_
_geom_torsion_atom_site_label_1
_geom_torsion_atom_site_label_2
_geom_torsion_atom_site_label_3
_geom_torsion_atom_site_label_4
_geom_torsion
O1 C1 C2 C3 -178.5(4)
C5 C1 C2 C3 3.2(5)
C1 C2 C3 C9 -177.7(4)
C1 C2 C3 C4 0.3(5)
C2 C3 C4 C6 -129.8(4)
C9 C3 C4 C6 48.4(5)
C2 C3 C4 C5 -3.5(5)
C9 C3 C4 C5 174.7(3)
O1 C1 C5 C4 176.5(4)
C2 C1 C5 C4 -5.2(4)
C3 C4 C5 C1 5.1(4)
C6 C4 C5 C1 126.6(4)
C3 C4 C6 C7 -52.0(4)
C5 C4 C6 C7 -170.2(3)
C4 C6 C7 O3 -62.7(4)
C4 C6 C7 C8 58.7(4)
O3 C7 C8 C9 66.5(4)
C6 C7 C8 C9 -56.6(4)
O3 C7 C8 C10 -59.1(4)
C6 C7 C8 C10 177.7(3)
C2 C3 C9 C8 130.2(5)
C4 C3 C9 C8 -47.7(5)
C7 C8 C9 C3 50.0(4)
C10 C8 C9 C3 179.2(3)
C7 C8 C10 O2 -155.9(3)
C9 C8 C10 O2 77.8(4)
C7 C8 C10 C11 -33.8(5)
C9 C8 C10 C11 -160.1(3)
C17 C12 C13 C14 -1.1(6)
Si1 C12 C13 C14 -173.4(3)
C12 C13 C14 C15 -0.6(7)
C13 C14 C15 C16 1.3(8)
C14 C15 C16 C17 -0.3(8)
C13 C12 C17 C16 2.1(6)
Si1 C12 C17 C16 173.9(4)
C15 C16 C17 C12 -1.5(8)
C23 C18 C19 C20 2.1(6)
Si1 C18 C19 C20 -175.5(4)
C18 C19 C20 C21 -1.8(8)
C19 C20 C21 C22 0.0(8)
C20 C21 C22 C23 1.3(9)
C19 C18 C23 C22 -0.8(7)
Si1 C18 C23 C22 177.0(4)
C21 C22 C23 C18 -0.8(8)
C11 C10 O2 Si1 75.0(4)
C8 C10 O2 Si1 -160.0(2)
C10 O2 Si1 C18 41.8(3)
C10 O2 Si1 C12 -83.4(3)
C10 O2 Si1 C24 162.8(3)
C23 C18 Si1 O2 54.9(4)
C19 C18 Si1 O2 -127.5(4)
C23 C18 Si1 C12 178.0(3)
C19 C18 Si1 C12 -4.4(4)
C23 C18 Si1 C24 -60.9(4)
C19 C18 Si1 C24 116.7(4)
C17 C12 Si1 O2 166.5(3)
C13 C12 Si1 O2 -22.0(4)
C17 C12 Si1 C18 43.4(4)
C13 C12 Si1 C18 -145.0(3)
C17 C12 Si1 C24 -81.1(4)
C13 C12 Si1 C24 90.4(4)
C26 C24 Si1 O2 -54.3(4)
C25 C24 Si1 O2 65.8(3)
C27 C24 Si1 O2 -175.4(3)
C26 C24 Si1 C18 64.8(4)
C25 C24 Si1 C18 -175.2(3)
C27 C24 Si1 C18 -56.3(4)
C26 C24 Si1 C12 -170.3(4)
C25 C24 Si1 C12 -50.2(4)
C27 C24 Si1 C12 68.6(4)
